data_2102021
loop_
_publ_author_name
'O'Leary, Brian'
'Spalding, Trevor R.'
'Ferguson, George'
'Glidewell, Christopher'

_publ_section_title
;
 Oligosiloxanediols as building blocks for supramolecular chemistry:
 hydrogen-bonded adducts with amines form supramolecular structures in
 zero, one and two dimensions
;
_journal_issue 2
_journal_name_full 'Acta Crystallographica Section B'
_journal_page_first 273
_journal_page_last 286
_journal_paper_doi 10.1107/S0108768199013051
_journal_volume 56
_journal_year 2000
_chemical_formula_moiety 'C24 H22 O3 Si2, C6 H12 N4'
_chemical_formula_sum 'C30 H34 N4 O3 Si2'
_chemical_formula_weight 554.79
_chemical_name_systematic
;
1,1,3,3-Tetraphenyldisiloxane-1,3-diol--hexamethylenetetramine (1/1)
;
_space_group_IT_number 14
_symmetry_cell_setting monoclinic
_symmetry_space_group_name_Hall '-P 2ybc'
_symmetry_space_group_name_H-M 'P 1 21/c 1'
_cell_angle_alpha 90.00
_cell_angle_beta 97.386(5)
_cell_angle_gamma 90.00
_cell_formula_units_Z 4
_cell_length_a 16.1555(9)
_cell_length_b 8.4622(10)
_cell_length_c 21.8427(16)
_cell_measurement_reflns_used 25
_cell_measurement_temperature 294.0(10)
_cell_measurement_theta_max 14.20
_cell_measurement_theta_min 9.35
_cell_volume 2961.4(4)
_computing_cell_refinement 'SET4 & CELDIM in CAD-4-PC Software (Enraf-Nonius, 1992)'
_computing_data_collection 'CAD-4-PC Software (Enraf-Nonius, 1992)'
_computing_data_reduction 'DATRD2 in NRCVAX96 (Gabe et al., 1989)'
_computing_molecular_graphics 'NRCVAX96, ORTEP (Johnson, 1976), PLATON (Spek, 1998)'
_computing_publication_material 'NRCVAX96, SHELXL97  and WordPerfect macro PREP8 (Ferguson, 1998)'
_computing_structure_refinement 'NRCVAX96 and SHELXL97 (Sheldrick, 1997b)'
_computing_structure_solution 'SHELXS97 (Sheldrick, 1997a)'
_diffrn_ambient_temperature 294.0(10)
_diffrn_measured_fraction_theta_full 1.000
_diffrn_measured_fraction_theta_max 1.000
_diffrn_measurement_device 'Enraf-Nonius CAD-4'
_diffrn_measurement_method \q/2\q
_diffrn_radiation_monochromator graphite
_diffrn_radiation_source 'X-ray tube'
_diffrn_radiation_type 'Mo K\a'
_diffrn_radiation_wavelength .71073
_diffrn_reflns_av_R_equivalents .012
_diffrn_reflns_av_sigmaI/netI .0703
_diffrn_reflns_limit_h_max 20
_diffrn_reflns_limit_h_min -20
_diffrn_reflns_limit_k_max 10
_diffrn_reflns_limit_k_min 0
_diffrn_reflns_limit_l_max 27
_diffrn_reflns_limit_l_min 0
_diffrn_reflns_number 6651
_diffrn_reflns_theta_full 26.90
_diffrn_reflns_theta_max 26.90
_diffrn_reflns_theta_min 2.13
_diffrn_standards_decay_% 6.9
_diffrn_standards_interval_time 120
_diffrn_standards_number 3
_exptl_absorpt_coefficient_mu .157
_exptl_absorpt_correction_T_max 1.0000
_exptl_absorpt_correction_T_min 1.0000
_exptl_absorpt_correction_type none
_exptl_crystal_colour colourless
_exptl_crystal_density_diffrn 1.244
_exptl_crystal_density_method 'not measured'
_exptl_crystal_description block
_exptl_crystal_F_000 1176
_exptl_crystal_size_max .34
_exptl_crystal_size_mid .32
_exptl_crystal_size_min .20
_refine_diff_density_max .259
_refine_diff_density_min -.238
_refine_ls_extinction_coef .0027(6)
_refine_ls_extinction_method SHELXL
_refine_ls_goodness_of_fit_ref .946
_refine_ls_hydrogen_treatment constr
_refine_ls_matrix_type full
_refine_ls_number_parameters 409
_refine_ls_number_reflns 6436
_refine_ls_number_restraints 58
_refine_ls_restrained_S_all .950
_refine_ls_R_factor_all .1075
_refine_ls_R_factor_gt .0443
_refine_ls_shift/su_max .048
_refine_ls_shift/su_mean .002
_refine_ls_structure_factor_coef Fsqd
_refine_ls_weighting_details 'w=1/[\s^2^(Fo^2^)+(0.0585P)^2^] where P=(Fo^2^+2Fc^2^)/3'
_refine_ls_weighting_scheme calc
_refine_ls_wR_factor_ref .1156
_reflns_number_gt 3416
_reflns_number_total 6436
_reflns_threshold_expression >2\s(I)
_cod_data_source_file cf0008.cif
_cod_data_source_block sila3
_cod_original_sg_symbol_H-M 'P 21/c'
_cod_database_code 2102021
_cod_database_fobs_code 2102021

loop_
_symmetry_equiv_pos_as_xyz
'x, y, z'
'-x, y+1/2, -z+1/2'
'-x, -y, -z'
'x, -y+1/2, z+1/2'

loop_
_atom_site_label
_atom_site_fract_x
_atom_site_fract_y
_atom_site_fract_z
_atom_site_U_iso_or_equiv
_atom_site_adp_type
_atom_site_calc_flag
_atom_site_refinement_flags
_atom_site_occupancy
_atom_site_disorder_assembly
_atom_site_disorder_group
_atom_site_type_symbol
Si1 .22392(4) .31469(8) .14462(3) .04133(17) Uani d D 1 . . Si
Si2 .28447(4) .25625(8) .01276(3) .04079(17) Uani d . 1 . . Si
O1 .29915(11) .4140(2) .18159(8) .0673(5) Uani d . 1 A . O
O2 .37426(9) .1708(2) .02328(8) .0564(5) Uani d . 1 A . O
O3 .24148(10) .2692(2) .07552(7) .0587(5) Uani d . 1 A . O
C11 .21525(13) .1337(3) .19166(10) .0404(5) Uani d . 1 A . C
C12 .25093(15) .1275(3) .25329(10) .0514(6) Uani d . 1 . . C
C13 .24281(19) -.0013(4) .29021(13) .0704(8) Uani d . 1 A . C
C14 .1991(2) -.1278(4) .26689(17) .0825(10) Uani d . 1 . . C
C15 .16268(19) -.1306(3) .20698(18) .0785(9) Uani d . 1 A . C
C16 .17047(15) .0017(3) .16868(13) .0612(7) Uani d . 1 . . C
C21A .1279(4) .4384(11) .1338(10) .046(3) Uani d PDU .50 A 1 C
C22A .0688(13) .404(2) .1707(6) .092(5) Uani d PDU .50 A 1 C
C23A -.0097(12) .488(2) .1652(7) .120(5) Uani d PDU .50 A 1 C
C24A -.0184(9) .6014(19) .1219(9) .096(4) Uani d PDU .50 A 1 C
C25A .0403(6) .6339(9) .0880(4) .087(2) Uani d PDU .50 A 1 C
C26A .1149(4) .5492(8) .0943(3) .067(2) Uani d PDU .50 A 1 C
C21B .1183(4) .4053(13) .1393(9) .035(2) Uani d PDU .50 A 2 C
C22B .0726(11) .418(2) .1892(5) .056(2) Uani d PDU .50 A 2 C
C23B -.0007(11) .496(2) .1867(5) .073(3) Uani d PDU .50 A 2 C
C24B -.0405(8) .559(2) .1316(7) .078(4) Uani d PDU .50 A 2 C
C25B -.0009(5) .5469(10) .0802(4) .094(3) Uani d PDU .50 A 2 C
C26B .0752(4) .4766(10) .0841(4) .086(3) Uani d PDU .50 A 2 C
C31 .30472(14) .4549(3) -.01892(9) .0394(5) Uani d . 1 A . C
C32 .38366(14) .5001(3) -.03138(10) .0462(6) Uani d . 1 . . C
C33 .39802(16) .6462(3) -.05631(11) .0532(6) Uani d . 1 A . C
C34 .33444(18) .7512(3) -.06926(11) .0571(6) Uani d . 1 . . C
C35 .25573(17) .7113(3) -.05777(11) .0573(7) Uani d . 1 A . C
C36 .24109(15) .5645(3) -.03362(10) .0496(6) Uani d . 1 . . C
C41 .20864(14) .1489(3) -.04388(10) .0457(6) Uani d . 1 A . C
C42 .22557(18) .1305(3) -.10434(12) .0585(7) Uani d . 1 . . C
C43 .1721(2) .0532(4) -.14836(14) .0783(9) Uani d . 1 A . C
C44 .0994(3) -.0064(4) -.13337(18) .0905(11) Uani d . 1 . . C
C45 .07920(18) .0083(4) -.07411(18) .0879(10) Uani d . 1 A . C
C46 .13420(17) .0859(3) -.02995(14) .0684(8) Uani d . 1 . . C
N1 .39060(11) .6835(2) .15747(8) .0460(5) Uani d . 1 . . N
N2 .41673(11) .9250(2) .10210(8) .0412(4) Uani d . 1 . . N
N3 .46530(12) .9039(2) .21221(8) .0518(5) Uani d . 1 . . N
N4 .53223(11) .7498(2) .13822(8) .0489(5) Uani d . 1 . . N
C1 .35860(14) .7942(3) .10849(10) .0463(6) Uani d . 1 . . C
C2 .40625(16) .7743(3) .21555(10) .0557(7) Uani d . 1 . . C
C3 .43149(15) 1.0078(3) .16200(11) .0521(6) Uani d . 1 . . C
C4 .49663(14) .8582(3) .08957(10) .0482(6) Uani d . 1 . . C
C5 .47230(15) .6238(3) .14330(11) .0531(6) Uani d . 1 . . C
C6 .54306(15) .8364(3) .19647(11) .0584(7) Uani d . 1 . . C
H1 .3109 .4887 .1604 .081 Uiso calc R 1 . . H
H2 .3719 .0933 .0455 .068 Uiso calc R 1 . . H
H12 .2814 .2141 .2700 .062 Uiso calc R 1 A . H
H13 .2674 -.0012 .3311 .085 Uiso calc R 1 . . H
H14 .1936 -.2148 .2921 .099 Uiso calc R 1 A . H
H15 .1329 -.2190 .1914 .094 Uiso calc R 1 . . H
H16 .1455 .0005 .1279 .073 Uiso calc R 1 A . H
H22A .0791 .3240 .2001 .111 Uiso calc PR .50 A 1 H
H23A -.0511 .4646 .1898 .145 Uiso calc PR .50 A 1 H
H24A -.0678 .6589 .1160 .115 Uiso calc PR .50 A 1 H
H25A .0321 .7149 .0591 .105 Uiso calc PR .50 A 1 H
H26A .1557 .5739 .0694 .081 Uiso calc PR .50 A 1 H
H22B .0938 .3698 .2263 .067 Uiso calc PR .50 A 2 H
H23B -.0253 .5080 .2226 .088 Uiso calc PR .50 A 2 H
H24B -.0923 .6076 .1300 .094 Uiso calc PR .50 A 2 H
H25B -.0259 .5868 .0426 .113 Uiso calc PR .50 A 2 H
H26B .1015 .4741 .0486 .103 Uiso calc PR .50 A 2 H
H32 .4280 .4301 -.0227 .055 Uiso calc R 1 A . H
H33 .4515 .6728 -.0643 .064 Uiso calc R 1 . . H
H34 .3444 .8495 -.0858 .069 Uiso calc R 1 A . H
H35 .2121 .7830 -.0662 .069 Uiso calc R 1 . . H
H36 .1871 .5382 -.0270 .059 Uiso calc R 1 A . H
H42 .2749 .1720 -.1153 .070 Uiso calc R 1 A . H
H43 .1857 .0419 -.1882 .094 Uiso calc R 1 . . H
H44 .0628 -.0576 -.1633 .109 Uiso calc R 1 A . H
H45 .0295 -.0332 -.0639 .105 Uiso calc R 1 . . H
H46 .1207 .0958 .0100 .082 Uiso calc R 1 A . H
H1A .3058 .8370 .1175 .056 Uiso calc R 1 . . H
H1B .3484 .7376 .0696 .056 Uiso calc R 1 . . H
H2A .3538 .8170 .2254 .067 Uiso calc R 1 . . H
H2B .4279 .7036 .2487 .067 Uiso calc R 1 . . H
H3A .4701 1.0943 .1588 .062 Uiso calc R 1 . . H
H3B .3793 1.0524 .1714 .062 Uiso calc R 1 . . H
H4A .4884 .8021 .0505 .058 Uiso calc R 1 . . H
H4B .5358 .9435 .0858 .058 Uiso calc R 1 . . H
H5A .4949 .5513 .1756 .064 Uiso calc R 1 . . H
H5B .4640 .5654 .1048 .064 Uiso calc R 1 . . H
H6A .5831 .9208 .1939 .070 Uiso calc R 1 . . H
H6B .5659 .7655 .2293 .070 Uiso calc R 1 . . H

loop_
_atom_site_aniso_label
_atom_site_aniso_U_11
_atom_site_aniso_U_22
_atom_site_aniso_U_33
_atom_site_aniso_U_12
_atom_site_aniso_U_13
_atom_site_aniso_U_23
Si1 .0434(4) .0415(4) .0392(3) -.0010(3) .0058(3) .0063(3)
Si2 .0443(3) .0410(4) .0380(3) .0115(3) .0089(2) .0104(3)
O1 .0679(12) .0627(13) .0660(11) -.0223(10) -.0110(9) .0225(10)
O2 .0491(9) .0543(11) .0678(11) .0157(8) .0154(8) .0306(9)
O3 .0669(11) .0688(12) .0438(9) .0069(9) .0198(8) .0079(8)
C11 .0389(12) .0396(13) .0454(12) .0009(10) .0153(10) .0040(10)
C12 .0588(15) .0528(15) .0450(13) .0092(12) .0158(11) .0090(12)
C13 .092(2) .063(2) .0609(17) .0151(18) .0301(15) .0214(16)
C14 .099(2) .064(2) .094(2) .016(2) .048(2) .0309(19)
C15 .072(2) .0449(17) .124(3) -.0143(15) .037(2) -.0066(18)
C16 .0554(16) .0558(17) .0738(18) -.0065(14) .0135(13) .0009(15)
C21A .055(4) .034(5) .047(6) -.006(3) .006(4) .006(4)
C22A .066(6) .096(9) .117(11) .021(6) .019(8) .051(8)
C23A .055(7) .128(10) .182(14) .020(6) .032(10) .049(10)
C24A .061(8) .067(8) .154(11) .028(7) -.003(6) .002(6)
C25A .120(7) .065(5) .072(5) .047(5) -.004(5) .001(4)
C26A .076(5) .071(5) .057(4) .037(4) .013(4) .014(3)
C21B .044(4) .026(4) .037(4) -.003(3) .014(3) .011(4)
C22B .041(4) .092(5) .035(3) .007(3) .007(3) -.001(4)
C23B .046(4) .114(7) .061(4) .011(4) .011(4) -.021(5)
C24B .040(5) .097(11) .097(5) .017(5) .007(4) .010(6)
C25B .076(6) .131(9) .076(5) .052(5) .012(4) .022(6)
C26B .059(5) .144(9) .057(4) .035(4) .021(4) .036(5)
C31 .0490(13) .0377(13) .0315(11) .0087(11) .0046(9) .0028(9)
C32 .0527(14) .0421(13) .0455(13) .0117(12) .0124(11) .0030(11)
C33 .0589(15) .0479(16) .0549(15) .0003(13) .0160(12) .0063(12)
C34 .0814(19) .0368(13) .0532(14) .0012(14) .0086(13) .0056(12)
C35 .0649(17) .0427(16) .0623(15) .0194(13) .0007(13) .0087(12)
C36 .0465(13) .0500(15) .0524(14) .0120(12) .0069(11) .0104(12)
C41 .0512(14) .0355(13) .0501(14) .0124(11) .0054(11) .0091(10)
C42 .0824(19) .0365(13) .0553(15) .0056(13) .0038(14) .0066(12)
C43 .117(3) .0515(18) .0610(18) .0080(19) -.0089(19) .0014(15)
C44 .100(3) .067(2) .092(3) .009(2) -.033(2) -.0094(19)
C45 .0512(18) .089(2) .120(3) -.0063(17) -.0021(19) .000(2)
C46 .0547(16) .076(2) .0735(18) .0058(15) .0056(14) .0010(17)
N1 .0518(11) .0424(11) .0440(10) -.0023(10) .0074(9) .0020(9)
N2 .0449(10) .0355(10) .0421(10) .0064(9) .0019(8) .0029(8)
N3 .0546(12) .0568(14) .0420(11) .0039(11) -.0011(9) -.0097(10)
N4 .0438(11) .0483(12) .0548(12) .0128(10) .0068(9) .0058(10)
C1 .0400(12) .0495(15) .0474(13) .0005(11) -.0024(10) -.0020(11)
C2 .0615(16) .0687(18) .0382(12) .0051(14) .0117(11) .0038(12)
C3 .0532(15) .0407(14) .0610(15) .0061(12) .0018(12) -.0105(12)
C4 .0514(14) .0461(14) .0486(14) .0022(12) .0129(11) .0041(11)
C5 .0682(17) .0390(14) .0527(14) .0143(13) .0097(12) .0045(11)
C6 .0467(14) .0662(18) .0575(15) .0030(13) -.0113(11) .0037(13)

loop_
_atom_type_symbol
_atom_type_description
_atom_type_scat_dispersion_real
_atom_type_scat_dispersion_imag
_atom_type_scat_source
C C .0033 .0016 'International Tables Vol C Tables 4.2.6.8 and 6.1.1.4'
H H .0000 .0000 'International Tables Vol C Tables 4.2.6.8 and 6.1.1.4'
N N .0061 .0033 'International Tables Vol C Tables 4.2.6.8 and 6.1.1.4'
O O .0106 .0060 'International Tables Vol C Tables 4.2.6.8 and 6.1.1.4'
Si Si .0817 .0704 'International Tables Vol C Tables 4.2.6.8 and 6.1.1.4'

loop_
_geom_angle_atom_site_label_1
_geom_angle_atom_site_label_2
_geom_angle_atom_site_label_3
_geom_angle
_geom_angle_publ_flag
O1 Si1 O3 112.41(10) no
O1 Si1 C11 105.01(10) no
O3 Si1 C11 110.74(10) no
O1 Si1 C21A 109.5(5) no
O3 Si1 C21A 105.0(7) no
C11 Si1 C21A 114.4(4) no
O1 Si1 C21B 116.4(5) no
O3 Si1 C21B 108.1(6) no
C11 Si1 C21B 103.9(4) no
C21A Si1 C21B 10.8(6) no
O2 Si2 O3 112.71(9) no
O2 Si2 C41 112.30(10) no
O3 Si2 C41 106.17(10) no
O2 Si2 C31 105.08(9) no
O3 Si2 C31 111.63(10) no
C41 Si2 C31 108.99(10) no
Si1 O3 Si2 162.3(2) y
C16 C11 C12 116.8(2) no
C16 C11 Si1 122.36(18) no
C12 C11 Si1 120.83(18) no
C13 C12 C11 122.5(3) no
C14 C13 C12 119.6(3) no
C13 C14 C15 121.2(3) no
C14 C15 C16 119.6(3) no
C11 C16 C15 120.3(3) no
C26A C21A C22A 119.7(8) no
C26A C21A Si1 124.2(9) no
C22A C21A Si1 116.1(12) no
C21A C22A C23A 121.3(14) no
C24A C23A C22A 114.9(15) no
C25A C24A C23A 122.2(14) no
C24A C25A C26A 121.2(10) no
C21A C26A C25A 120.7(8) no
C22B C21B C26B 112.0(7) no
C22B C21B Si1 123.8(13) no
C26B C21B Si1 124.2(10) no
C23B C22B C21B 123.6(12) no
C22B C23B C24B 121.8(11) no
C25B C24B C23B 117.9(12) no
C26B C25B C24B 119.8(9) no
C25B C26B C21B 124.7(8) no
C36 C31 C32 116.1(2) no
C36 C31 Si2 121.85(17) no
C32 C31 Si2 121.99(16) no
C33 C32 C31 121.8(2) no
C34 C33 C32 120.4(2) no
C33 C34 C35 119.7(2) no
C34 C35 C36 120.0(2) no
C35 C36 C31 122.0(2) no
C46 C41 C42 116.6(2) no
C46 C41 Si2 123.90(19) no
C42 C41 Si2 119.50(19) no
C43 C42 C41 122.4(3) no
C44 C43 C42 119.6(3) no
C43 C44 C45 120.6(3) no
C44 C45 C46 119.1(3) no
C41 C46 C45 121.7(3) no
C1 N1 C2 107.46(18) no
C1 N1 C5 107.79(17) no
C2 N1 C5 107.34(18) no
C4 N2 C1 108.42(17) no
C4 N2 C3 107.61(17) no
C1 N2 C3 107.80(17) no
C3 N3 C6 108.04(19) no
C3 N3 C2 107.86(18) no
C6 N3 C2 107.8(2) no
C5 N4 C6 107.94(19) no
C5 N4 C4 108.16(18) no
C6 N4 C4 108.08(19) no
N1 C1 N2 112.39(17) no
N3 C2 N1 112.85(17) no
N3 C3 N2 112.51(18) no
N4 C4 N2 112.26(17) no
N4 C5 N1 112.64(18) no
N4 C6 N3 113.03(18) no

loop_
_geom_bond_atom_site_label_1
_geom_bond_atom_site_label_2
_geom_bond_distance
_geom_bond_publ_flag
Si1 O1 1.607(2) y
Si1 O3 1.618(2) y
Si1 C11 1.860(2) no
Si1 C21A 1.86100(14) no
Si1 C21B 1.86100(14) no
Si2 O2 1.611(2) y
Si2 O3 1.618(2) y
Si2 C41 1.862(2) no
Si2 C31 1.863(2) no
C11 C16 1.389(3) no
C11 C12 1.396(3) no
C12 C13 1.372(3) no
C13 C14 1.346(4) no
C14 C15 1.364(4) no
C15 C16 1.413(4) no
C21A C26A 1.273(15) no
C21A C22A 1.359(19) no
C22A C23A 1.45(3) no
C23A C24A 1.34(2) no
C24A C25A 1.306(15) no
C25A C26A 1.395(10) no
C21B C22B 1.397(18) no
C21B C26B 1.445(17) no
C22B C23B 1.35(2) no
C23B C24B 1.39(2) no
C24B C25B 1.366(15) no
C25B C26B 1.359(11) no
C31 C36 1.391(3) no
C31 C32 1.391(3) no
C32 C33 1.382(3) no
C33 C34 1.360(3) no
C34 C35 1.370(3) no
C35 C36 1.381(3) no
C41 C46 1.385(3) no
C41 C42 1.391(3) no
C42 C43 1.373(4) no
C43 C44 1.357(5) no
C44 C45 1.381(5) no
C45 C46 1.390(4) no
N1 C1 1.465(3) y
N1 C2 1.477(3) y
N1 C5 1.483(3) y
N2 C4 1.467(3) y
N2 C1 1.470(3) y
N2 C3 1.476(3) y
N3 C3 1.456(3) y
N3 C6 1.461(3) y
N3 C2 1.461(3) y
N4 C5 1.454(3) y
N4 C6 1.459(3) y
N4 C4 1.464(3) y

loop_
_geom_hbond_atom_site_label_D
_geom_hbond_atom_site_label_H
_geom_hbond_atom_site_label_A
_geom_hbond_site_symmetry_A
_geom_hbond_distance_DH
_geom_hbond_distance_HA
_geom_hbond_distance_DA
_geom_hbond_angle_DHA
_geom_hbond_publ_flag
O1 H1 N1 . .82 2.10 2.804(2) 144 yes
O2 H2 N2 1_545 .82 1.96 2.731(2) 156 yes

loop_
_geom_torsion_atom_site_label_1
_geom_torsion_atom_site_label_2
_geom_torsion_atom_site_label_3
_geom_torsion_atom_site_label_4
_geom_torsion
_geom_torsion_publ_flag
O1 Si1 O3 Si2 -3.7(4) y
C11 Si1 O3 Si2 -120.9(4) no
C21A Si1 O3 Si2 115.2(5) no
C21B Si1 O3 Si2 126.0(5) no
O2 Si2 O3 Si1 62.2(4) y
C41 Si2 O3 Si1 -174.5(4) no
C31 Si2 O3 Si1 -55.8(4) no
O1 Si1 C11 C16 -165.14(19) no
O3 Si1 C11 C16 -43.6(2) no
C21A Si1 C11 C16 74.8(8) no
C21B Si1 C11 C16 72.2(7) no
O1 Si1 C11 C12 17.8(2) no
O3 Si1 C11 C12 139.36(17) no
C21A Si1 C11 C12 -102.3(7) no
C21B Si1 C11 C12 -104.9(7) no
C16 C11 C12 C13 -.1(3) no
Si1 C11 C12 C13 177.13(19) no
C11 C12 C13 C14 .1(4) no
C12 C13 C14 C15 .2(5) no
C13 C14 C15 C16 -.4(5) no
C12 C11 C16 C15 -.1(3) no
Si1 C11 C16 C15 -177.30(19) no
C14 C15 C16 C11 .4(4) no
O1 Si1 C21A C26A 76.3(17) no
O3 Si1 C21A C26A -44.6(16) no
C11 Si1 C21A C26A -166.2(12) no
C21B Si1 C21A C26A -153(8) no
O1 Si1 C21A C22A -104.5(13) no
O3 Si1 C21A C22A 134.6(14) no
C11 Si1 C21A C22A 13.0(17) no
C21B Si1 C21A C22A 27(6) no
C26A C21A C22A C23A 1(3) no
Si1 C21A C22A C23A -177.9(12) no
C21A C22A C23A C24A -1(2) no
C22A C23A C24A C25A -1(3) no
C23A C24A C25A C26A 1(2) no
C22A C21A C26A C25A -1(2) no
Si1 C21A C26A C25A 178.4(8) no
C24A C25A C26A C21A -.5(16) no
O1 Si1 C21B C22B -71.4(13) no
O3 Si1 C21B C22B 161.1(12) no
C11 Si1 C21B C22B 43.4(14) no
C21A Si1 C21B C22B -124(8) no
O1 Si1 C21B C26B 105.9(12) no
O3 Si1 C21B C26B -21.6(12) no
C11 Si1 C21B C26B -139.3(10) no
C21A Si1 C21B C26B 53(6) no
C26B C21B C22B C23B -4(2) no
Si1 C21B C22B C23B 173.9(12) no
C21B C22B C23B C24B 6(3) no
C22B C23B C24B C25B -3(2) no
C23B C24B C25B C26B -.6(17) no
C24B C25B C26B C21B 2.6(13) no
C22B C21B C26B C25B -.5(16) no
Si1 C21B C26B C25B -178.1(6) no
O2 Si2 C31 C36 -179.58(17) no
O3 Si2 C31 C36 -57.1(2) no
C41 Si2 C31 C36 59.9(2) no
O2 Si2 C31 C32 2.8(2) no
O3 Si2 C31 C32 125.32(18) no
C41 Si2 C31 C32 -117.72(18) no
C36 C31 C32 C33 .7(3) no
Si2 C31 C32 C33 178.37(17) no
C31 C32 C33 C34 .3(4) no
C32 C33 C34 C35 -.3(4) no
C33 C34 C35 C36 -.5(4) no
C34 C35 C36 C31 1.5(4) no
C32 C31 C36 C35 -1.5(3) no
Si2 C31 C36 C35 -179.25(18) no
O2 Si2 C41 C46 119.3(2) no
O3 Si2 C41 C46 -4.3(2) no
C31 Si2 C41 C46 -124.7(2) no
O2 Si2 C41 C42 -61.4(2) no
O3 Si2 C41 C42 174.95(17) no
C31 Si2 C41 C42 54.6(2) no
C46 C41 C42 C43 -.4(4) no
Si2 C41 C42 C43 -179.7(2) no
C41 C42 C43 C44 .8(4) no
C42 C43 C44 C45 -.8(5) no
C43 C44 C45 C46 .4(5) no
C42 C41 C46 C45 .0(4) no
Si2 C41 C46 C45 179.3(2) no
C44 C45 C46 C41 .0(5) no
C2 N1 C1 N2 58.2(2) no
C5 N1 C1 N2 -57.3(2) no
C4 N2 C1 N1 57.8(2) no
C3 N2 C1 N1 -58.4(2) no
C3 N3 C2 N1 58.5(2) no
C6 N3 C2 N1 -57.9(2) no
C1 N1 C2 N3 -58.4(2) no
C5 N1 C2 N3 57.3(2) no
C6 N3 C3 N2 57.9(2) no
C2 N3 C3 N2 -58.3(2) no
C4 N2 C3 N3 -58.4(2) no
C1 N2 C3 N3 58.4(2) no
C5 N4 C4 N2 58.4(2) no
C6 N4 C4 N2 -58.2(2) no
C1 N2 C4 N4 -58.1(2) no
C3 N2 C4 N4 58.3(2) no
C6 N4 C5 N1 58.3(2) no
C4 N4 C5 N1 -58.4(2) no
C1 N1 C5 N4 57.9(2) no
C2 N1 C5 N4 -57.5(2) no
C5 N4 C6 N3 -58.9(3) no
C4 N4 C6 N3 57.9(3) no
C3 N3 C6 N4 -57.8(3) no
C2 N3 C6 N4 58.5(3) no
